data_7046728
loop_
_publ_author_name
'Pousaneh, Elaheh'
'Korb, Marcus'
'Dzhagan, Volodymyr'
'Weber, Marcus'
'Noll, Julian'
'Mehring, Michael'
'Zahn, Dietrich R. T.'
'Schulz, Stefan E.'
'Lang, Heinrich'

_publ_section_title
;
 \b-Ketoiminato-based copper(ii) complexes as CVD precursors for copper
 and copper oxide layer formation.
;
_journal_issue 30
_journal_name_full 'Dalton transactions (Cambridge, England : 2003)'
_journal_page_first 10002
_journal_page_last 10016
_journal_paper_doi 10.1039/c8dt01647j
_journal_volume 47
_journal_year 2018
_chemical_formula_moiety 'C20 H34 Cu2 N2 O8'
_chemical_formula_sum 'C20 H34 Cu2 N2 O8'
_chemical_formula_weight 557.57
_space_group_crystal_system monoclinic
_space_group_IT_number 14
_space_group_name_Hall '-P 2ybc'
_space_group_name_H-M_alt 'P 1 21/c 1'
_symmetry_space_group_name_Hall '-P 2ybc'
_symmetry_space_group_name_H-M 'P 1 21/c 1'
_atom_sites_solution_hydrogens geom
_audit_creation_method SHELXL-2013
_audit_update_record
;
2017-06-12 deposited with the CCDC.
2018-05-28 downloaded from the CCDC.
;
_cell_angle_alpha 90
_cell_angle_beta 91.554(3)
_cell_angle_gamma 90
_cell_formula_units_Z 2
_cell_length_a 8.8928(3)
_cell_length_b 7.2198(2)
_cell_length_c 18.5441(6)
_cell_measurement_reflns_used 2378
_cell_measurement_temperature 115.5(4)
_cell_measurement_theta_max 27.8470
_cell_measurement_theta_min 3.5690
_cell_volume 1190.17(6)
_computing_cell_refinement 'CrysAlisPro 1.171.38.41l (Rigaku OD, 2015)'
_computing_data_collection 'CrysAlisPro 1.171.38.41l (Rigaku OD, 2015)'
_computing_data_reduction 'CrysAlisPro 1.171.38.41l (Rigaku OD, 2015)'
_computing_structure_refinement 'SHELXL-2013 (Sheldrick, 2013)'
_computing_structure_solution 'SHELXS-2013 (Sheldrick, 2013)'
_diffrn_ambient_temperature 115.5(4)
_diffrn_measured_fraction_theta_full 0.997
_diffrn_measured_fraction_theta_max 0.997
_diffrn_measurement_device 'four-circle diffractometer'
_diffrn_measurement_device_type 'Xcalibur, Sapphire3, Gemini'
_diffrn_measurement_method '\w scans'
_diffrn_radiation_monochromator graphite
_diffrn_radiation_type MoK\a
_diffrn_radiation_wavelength 0.71073
_diffrn_reflns_av_R_equivalents 0.0245
_diffrn_reflns_av_unetI/netI 0.0384
_diffrn_reflns_Laue_measured_fraction_full 0.997
_diffrn_reflns_Laue_measured_fraction_max 0.997
_diffrn_reflns_limit_h_max 10
_diffrn_reflns_limit_h_min -10
_diffrn_reflns_limit_k_max 8
_diffrn_reflns_limit_k_min -7
_diffrn_reflns_limit_l_max 20
_diffrn_reflns_limit_l_min -22
_diffrn_reflns_number 4581
_diffrn_reflns_point_group_measured_fraction_full 0.997
_diffrn_reflns_point_group_measured_fraction_max 0.997
_diffrn_reflns_theta_full 25.000
_diffrn_reflns_theta_max 24.997
_diffrn_reflns_theta_min 3.132
_diffrn_source 'fine-focus sealed X-ray tube'
_diffrn_standards_decay_% 0
_diffrn_standards_interval_count 50
_diffrn_standards_interval_time 10
_diffrn_standards_number 2
_exptl_absorpt_coefficient_mu 1.833
_exptl_absorpt_correction_T_max 1.00000
_exptl_absorpt_correction_T_min 0.93514
_exptl_absorpt_correction_type multi-scan
_exptl_absorpt_process_details
;
CrysAlisPro 1.171.38.41l (Rigaku Oxford Diffraction, 2015)
Empirical absorption correction using spherical harmonics,
 implemented in SCALE3 ABSPACK scaling algorithm.
;
_exptl_crystal_colour green
_exptl_crystal_density_diffrn 1.556
_exptl_crystal_description block
_exptl_crystal_F_000 580
_exptl_crystal_size_max 0.35
_exptl_crystal_size_mid 0.35
_exptl_crystal_size_min 0.20
_refine_diff_density_max 0.336
_refine_diff_density_min -0.279
_refine_diff_density_rms 0.066
_refine_ls_extinction_method none
_refine_ls_goodness_of_fit_ref 1.072
_refine_ls_hydrogen_treatment constr
_refine_ls_matrix_type full
_refine_ls_number_parameters 149
_refine_ls_number_reflns 2093
_refine_ls_number_restraints 0
_refine_ls_restrained_S_all 1.072
_refine_ls_R_factor_all 0.0420
_refine_ls_R_factor_gt 0.0296
_refine_ls_shift/su_max 0.000
_refine_ls_shift/su_mean 0.000
_refine_ls_structure_factor_coef Fsqd
_refine_ls_weighting_details 'w=1/[\s^2^(Fo^2^)+(0.0309P)^2^+0.0264P] where P=(Fo^2^+2Fc^2^)/3'
_refine_ls_weighting_scheme calc
_refine_ls_wR_factor_gt 0.0673
_refine_ls_wR_factor_ref 0.0715
_reflns_Friedel_coverage 0.000
_reflns_number_gt 1653
_reflns_number_total 2093
_reflns_threshold_expression 'I > 2\s(I)'
_cod_data_source_file c8dt01647j2.cif
_cod_data_source_block Ela-18
_cod_depositor_comments 'Adding full bibliography for 7046726--7046729.cif.'
_cod_database_code 7046728
_shelx_space_group_comment
;
The symmetry employed for this shelxl refinement is uniquely defined
by the following loop, which should always be used as a source of
symmetry information in preference to the above space-group names.
They are only intended as comments.
;
_shelxl_version_number 2013-4

loop_
_space_group_symop_operation_xyz
'x, y, z'
'-x, y+1/2, -z+1/2'
'-x, -y, -z'
'x, -y-1/2, z-1/2'

loop_
_atom_site_label
_atom_site_type_symbol
_atom_site_fract_x
_atom_site_fract_y
_atom_site_fract_z
_atom_site_U_iso_or_equiv
_atom_site_adp_type
_atom_site_occupancy
_atom_site_site_symmetry_order
_atom_site_calc_flag
_atom_site_refinement_flags_posn
_atom_site_refinement_flags_adp
C1 C 0.6581(3) -0.2650(4) 0.27343(13) 0.0259(7) Uani 1 1 d . .
H1A H 0.6842 -0.3873 0.2898 0.039 Uiso 1 1 calc R U
H1B H 0.7094 -0.2384 0.2297 0.039 Uiso 1 1 calc R U
H1C H 0.5514 -0.2579 0.2645 0.039 Uiso 1 1 calc R U
C2 C 0.7037(3) -0.1263(4) 0.33022(13) 0.0195(6) Uani 1 1 d . .
C3 C 0.7932(3) 0.0211(4) 0.31199(14) 0.0194(6) Uani 1 1 d . .
H3 H 0.8196 0.0297 0.2639 0.023 Uiso 1 1 calc R U
C4 C 0.8491(3) 0.1607(4) 0.35900(13) 0.0174(6) Uani 1 1 d . .
C5 C 0.9452(3) 0.3102(4) 0.32691(13) 0.0256(6) Uani 1 1 d . .
H5A H 0.9004 0.4290 0.3353 0.038 Uiso 1 1 calc R U
H5B H 0.9522 0.2901 0.2759 0.038 Uiso 1 1 calc R U
H5C H 1.0440 0.3065 0.3490 0.038 Uiso 1 1 calc R U
C6 C 0.8817(3) 0.3107(4) 0.47408(13) 0.0196(6) Uani 1 1 d . .
H6A H 0.8183 0.4197 0.4699 0.023 Uiso 1 1 calc R U
H6B H 0.9819 0.3436 0.4592 0.023 Uiso 1 1 calc R U
C7 C 0.8871(3) 0.2428(4) 0.55086(13) 0.0205(6) Uani 1 1 d . .
H7A H 0.9661 0.1514 0.5577 0.025 Uiso 1 1 calc R U
H7B H 0.9063 0.3449 0.5838 0.025 Uiso 1 1 calc R U
C8 C 0.7271(3) 0.1062(4) 0.63686(12) 0.0227(6) Uani 1 1 d . .
H8A H 0.8019 0.0146 0.6490 0.034 Uiso 1 1 calc R U
H8B H 0.6288 0.0549 0.6431 0.034 Uiso 1 1 calc R U
H8C H 0.7405 0.2119 0.6678 0.034 Uiso 1 1 calc R U
C9 C 0.6190(3) -0.2914(4) 0.56286(12) 0.0168(6) Uani 1 1 d . .
C10 C 0.5214(3) -0.4284(4) 0.60008(14) 0.0265(6) Uani 1 1 d . .
H10A H 0.4882 -0.5215 0.5663 0.040 Uiso 1 1 calc R U
H10B H 0.4356 -0.3659 0.6189 0.040 Uiso 1 1 calc R U
H10C H 0.5777 -0.4857 0.6389 0.040 Uiso 1 1 calc R U
N1 N 0.8206(2) 0.1620(3) 0.42802(10) 0.0160(5) Uani 1 1 d . .
O1 O 0.65263(19) -0.1583(2) 0.39308(8) 0.0218(4) Uani 1 1 d . .
O2 O 0.74239(18) 0.1616(2) 0.56352(8) 0.0171(4) Uani 1 1 d . .
O3 O 0.55086(17) -0.1548(2) 0.53128(8) 0.0149(4) Uani 1 1 d . .
O4 O 0.75707(19) -0.3112(3) 0.56240(9) 0.0257(4) Uani 1 1 d . .
Cu1 Cu 0.68077(3) 0.00165(4) 0.47485(2) 0.01435(12) Uani 1 1 d . .

loop_
_atom_site_aniso_label
_atom_site_aniso_U_11
_atom_site_aniso_U_22
_atom_site_aniso_U_33
_atom_site_aniso_U_23
_atom_site_aniso_U_13
_atom_site_aniso_U_12
C1 0.0322(16) 0.0268(16) 0.0191(14) -0.0019(12) 0.0042(12) -0.0008(14)
C2 0.0192(14) 0.0195(14) 0.0199(14) 0.0011(11) 0.0019(11) 0.0038(13)
C3 0.0185(14) 0.0261(16) 0.0139(13) 0.0017(11) 0.0050(11) 0.0013(13)
C4 0.0106(13) 0.0187(14) 0.0230(14) 0.0056(11) 0.0019(10) 0.0044(13)
C5 0.0225(15) 0.0303(16) 0.0239(14) 0.0077(13) -0.0026(11) -0.0066(15)
C6 0.0154(13) 0.0175(14) 0.0259(14) -0.0018(12) 0.0036(11) -0.0041(13)
C7 0.0158(14) 0.0215(14) 0.0241(14) -0.0032(11) -0.0008(11) -0.0045(13)
C8 0.0293(15) 0.0224(15) 0.0163(14) 0.0003(12) 0.0007(11) -0.0026(14)
C9 0.0220(15) 0.0140(13) 0.0142(13) -0.0039(11) -0.0012(11) 0.0003(13)
C10 0.0294(16) 0.0207(14) 0.0294(16) 0.0072(13) -0.0008(12) -0.0017(15)
N1 0.0135(11) 0.0153(11) 0.0192(11) -0.0009(9) 0.0024(9) -0.0004(10)
O1 0.0278(10) 0.0215(10) 0.0166(9) -0.0027(8) 0.0069(8) -0.0065(10)
O2 0.0161(9) 0.0181(10) 0.0171(9) -0.0005(8) 0.0006(7) -0.0040(9)
O3 0.0135(9) 0.0129(9) 0.0182(9) 0.0019(8) 0.0014(7) 0.0006(8)
O4 0.0156(10) 0.0257(11) 0.0357(11) 0.0013(9) -0.0010(8) 0.0026(10)
Cu1 0.01447(19) 0.01390(18) 0.01484(19) -0.00097(13) 0.00320(13) -0.00232(15)

loop_
_atom_type_symbol
_atom_type_description
_atom_type_scat_dispersion_real
_atom_type_scat_dispersion_imag
_atom_type_scat_source
C C 0.0033 0.0016 'International Tables Vol C Tables 4.2.6.8 and 6.1.1.4'
H H 0.0000 0.0000 'International Tables Vol C Tables 4.2.6.8 and 6.1.1.4'
N N 0.0061 0.0033 'International Tables Vol C Tables 4.2.6.8 and 6.1.1.4'
O O 0.0106 0.0060 'International Tables Vol C Tables 4.2.6.8 and 6.1.1.4'
Cu Cu 0.3201 1.2651 'International Tables Vol C Tables 4.2.6.8 and 6.1.1.4'

loop_
_geom_angle_atom_site_label_1
_geom_angle_atom_site_label_2
_geom_angle_atom_site_label_3
_geom_angle
_geom_angle_site_symmetry_3
C2 C1 H1A 109.5 .
C2 C1 H1B 109.5 .
H1A C1 H1B 109.5 .
C2 C1 H1C 109.5 .
H1A C1 H1C 109.5 .
H1B C1 H1C 109.5 .
O1 C2 C3 125.7(2) .
O1 C2 C1 114.9(2) .
C3 C2 C1 119.4(2) .
C2 C3 C4 126.6(2) .
C2 C3 H3 116.7 .
C4 C3 H3 116.7 .
N1 C4 C3 122.2(2) .
N1 C4 C5 120.4(2) .
C3 C4 C5 117.4(2) .
C4 C5 H5A 109.5 .
C4 C5 H5B 109.5 .
H5A C5 H5B 109.5 .
C4 C5 H5C 109.5 .
H5A C5 H5C 109.5 .
H5B C5 H5C 109.5 .
N1 C6 C7 108.3(2) .
N1 C6 H6A 110.0 .
C7 C6 H6A 110.0 .
N1 C6 H6B 110.0 .
C7 C6 H6B 110.0 .
H6A C6 H6B 108.4 .
O2 C7 C6 106.33(19) .
O2 C7 H7A 110.5 .
C6 C7 H7A 110.5 .
O2 C7 H7B 110.5 .
C6 C7 H7B 110.5 .
H7A C7 H7B 108.7 .
O2 C8 H8A 109.5 .
O2 C8 H8B 109.5 .
H8A C8 H8B 109.5 .
O2 C8 H8C 109.5 .
H8A C8 H8C 109.5 .
H8B C8 H8C 109.5 .
O4 C9 O3 122.7(2) .
O4 C9 C10 121.0(2) .
O3 C9 C10 116.3(2) .
C9 C10 H10A 109.5 .
C9 C10 H10B 109.5 .
H10A C10 H10B 109.5 .
C9 C10 H10C 109.5 .
H10A C10 H10C 109.5 .
H10B C10 H10C 109.5 .
C4 N1 C6 119.7(2) .
C4 N1 Cu1 125.52(18) .
C6 N1 Cu1 114.29(14) .
C2 O1 Cu1 124.61(16) .
C8 O2 C7 112.21(18) .
C8 O2 Cu1 124.77(15) .
C7 O2 Cu1 108.43(12) .
C9 O3 Cu1 114.23(15) .
C9 O3 Cu1 141.82(15) 3_656
Cu1 O3 Cu1 103.60(7) 3_656
O1 Cu1 N1 94.45(8) .
O1 Cu1 O3 90.52(7) .
N1 Cu1 O3 174.14(8) .
O1 Cu1 O2 171.90(7) .
N1 Cu1 O2 82.09(7) .
O3 Cu1 O2 92.58(6) .
O1 Cu1 O3 98.66(7) 3_656
N1 Cu1 O3 105.84(7) 3_656
O3 Cu1 O3 76.40(7) 3_656
O2 Cu1 O3 89.35(6) 3_656

loop_
_geom_bond_atom_site_label_1
_geom_bond_atom_site_label_2
_geom_bond_distance
_geom_bond_site_symmetry_2
C1 C2 1.501(4) .
C1 H1A 0.9600 .
C1 H1B 0.9600 .
C1 H1C 0.9600 .
C2 O1 1.283(3) .
C2 C3 1.377(4) .
C3 C4 1.414(4) .
C3 H3 0.9300 .
C4 N1 1.312(3) .
C4 C5 1.509(3) .
C5 H5A 0.9600 .
C5 H5B 0.9600 .
C5 H5C 0.9600 .
C6 N1 1.467(3) .
C6 C7 1.505(3) .
C6 H6A 0.9700 .
C6 H6B 0.9700 .
C7 O2 1.439(3) .
C7 H7A 0.9700 .
C7 H7B 0.9700 .
C8 O2 1.428(3) .
C8 H8A 0.9600 .
C8 H8B 0.9600 .
C8 H8C 0.9600 .
C9 O4 1.237(3) .
C9 O3 1.290(3) .
C9 C10 1.497(3) .
C10 H10A 0.9600 .
C10 H10B 0.9600 .
C10 H10C 0.9600 .
N1 Cu1 1.9230(19) .
O1 Cu1 1.9171(17) .
O2 Cu1 2.0710(16) .
O3 Cu1 1.9418(15) .
O3 Cu1 2.3379(16) 3_656
Cu1 O3 2.3379(16) 3_656

loop_
_geom_torsion_atom_site_label_1
_geom_torsion_atom_site_label_2
_geom_torsion_atom_site_label_3
_geom_torsion_atom_site_label_4
_geom_torsion
_geom_torsion_site_symmetry_4
O1 C2 C3 C4 2.1(4) .
C1 C2 C3 C4 -178.3(2) .
C2 C3 C4 N1 0.6(4) .
C2 C3 C4 C5 -179.8(3) .
N1 C6 C7 O2 -48.0(3) .
C3 C4 N1 C6 -180.0(2) .
C5 C4 N1 C6 0.4(3) .
C3 C4 N1 Cu1 -8.8(3) .
C5 C4 N1 Cu1 171.64(17) .
C7 C6 N1 C4 -157.7(2) .
C7 C6 N1 Cu1 30.2(2) .
C3 C2 O1 Cu1 3.7(4) .
C1 C2 O1 Cu1 -175.86(16) .
C6 C7 O2 C8 -174.6(2) .
C6 C7 O2 Cu1 43.6(2) .
O4 C9 O3 Cu1 6.1(3) .
C10 C9 O3 Cu1 -173.25(16) .
O4 C9 O3 Cu1 -165.59(17) 3_656
C10 C9 O3 Cu1 15.1(4) 3_656
